data_2216046
loop_
_publ_author_name
'Zhou, Chun-Shan'
'Pei, Ya-Mei'
'Meng, Xiang-Gao'

_publ_section_title
;
 2,2',2'',2'''-(3,6-Dioxaoctane-1,8-diyldinitrilo)tetrabenzimidazolium
 tetrakis(perchlorate) dihydrate
;
_journal_coeditor_code LH2522
_journal_issue 11
_journal_name_full 'Acta Crystallographica Section E'
_journal_page_first o4334
_journal_page_last o4335
_journal_paper_doi 10.1107/S160053680704980X
_journal_volume 63
_journal_year 2007
_chemical_formula_iupac 'C38 H44 N10 O2 4+, 4Cl O4 -, 2H2 O'
_chemical_formula_moiety 'C38 H44 N10 O2 4+, 4(Cl O4 -), 2(H2 O)'
_chemical_formula_sum 'C38 H48 Cl4 N10 O20'
_chemical_formula_weight 1106.66
_chemical_name_systematic
;
2,2',2'',2'''-(3,6-Dioxaoctane-1,8-diyldinitrilo)tetrabenzimidazolium
tetrakis(perchlorate) dihydrate
;
_space_group_IT_number 4
_symmetry_cell_setting monoclinic
_symmetry_space_group_name_Hall 'P 2yb'
_symmetry_space_group_name_H-M 'P 1 21 1'
_atom_sites_solution_hydrogens geom
_atom_sites_solution_primary direct
_atom_sites_solution_secondary constr
_audit_creation_method SHELXL-97
_cell_angle_alpha 90.00
_cell_angle_beta 112.2380(10)
_cell_angle_gamma 90.00
_cell_formula_units_Z 2
_cell_length_a 10.6093(7)
_cell_length_b 17.6593(12)
_cell_length_c 14.0164(8)
_cell_measurement_reflns_used 2334
_cell_measurement_temperature 292(2)
_cell_measurement_theta_max 18.92
_cell_measurement_theta_min 2.37
_cell_volume 2430.7(3)
_computing_cell_refinement SAINT+
_computing_data_collection 'SMART (Bruker, 2001)'
_computing_data_reduction SAINT+
_computing_molecular_graphics 'PLATON (Spek, 2003)'
_computing_publication_material PLATON
_computing_structure_refinement 'SHELXL-97 (Sheldrick, 1997)'
_computing_structure_solution 'SHELXS-97 (Sheldrick, 1997)'
_diffrn_ambient_temperature 292(2)
_diffrn_measured_fraction_theta_full 0.999
_diffrn_measured_fraction_theta_max 0.999
_diffrn_measurement_device_type 'Bruker SMART Apex CCD area-detector'
_diffrn_measurement_method '0.3\% wide \w exposures'
_diffrn_radiation_monochromator graphite
_diffrn_radiation_source 'fine focus sealed Siemens Mo tube'
_diffrn_radiation_type 'Mo k\a'
_diffrn_radiation_wavelength 0.71073
_diffrn_reflns_av_R_equivalents 0.1172
_diffrn_reflns_av_sigmaI/netI 0.1206
_diffrn_reflns_limit_h_max 12
_diffrn_reflns_limit_h_min -12
_diffrn_reflns_limit_k_max 20
_diffrn_reflns_limit_k_min -21
_diffrn_reflns_limit_l_max 16
_diffrn_reflns_limit_l_min -16
_diffrn_reflns_number 23871
_diffrn_reflns_theta_full 25.05
_diffrn_reflns_theta_max 25.05
_diffrn_reflns_theta_min 1.95
_exptl_absorpt_coefficient_mu 0.331
_exptl_absorpt_correction_T_max 0.9869
_exptl_absorpt_correction_T_min 0.9247
_exptl_absorpt_correction_type multi-scan
_exptl_absorpt_process_details 'SADABS, (Sheldrick,1997)'
_exptl_crystal_colour 'pale yellow'
_exptl_crystal_density_diffrn 1.512
_exptl_crystal_density_method 'not measured'
_exptl_crystal_description plate
_exptl_crystal_F_000 1148
_exptl_crystal_size_max 0.20
_exptl_crystal_size_mid 0.10
_exptl_crystal_size_min 0.04
_refine_diff_density_max 0.466
_refine_diff_density_min -0.265
_refine_ls_abs_structure_details 'Flack (1983); 3891 Friedels'
_refine_ls_abs_structure_Flack 0.000(10)
_refine_ls_extinction_method none
_refine_ls_goodness_of_fit_ref 0.878
_refine_ls_hydrogen_treatment mixed
_refine_ls_matrix_type full
_refine_ls_number_parameters 655
_refine_ls_number_reflns 8332
_refine_ls_number_restraints 1
_refine_ls_restrained_S_all 0.903
_refine_ls_R_factor_all 0.1358
_refine_ls_R_factor_gt 0.0778
_refine_ls_shift/su_max 0.001
_refine_ls_shift/su_mean 0.001
_refine_ls_structure_factor_coef Fsqd
_refine_ls_weighting_details 'calc w=1/[\s^2^(Fo^2^)+(0.1264P)^2^] where P=(Fo^2^+2Fc^2^)/3'
_refine_ls_weighting_scheme calc
_refine_ls_wR_factor_gt 0.1879
_refine_ls_wR_factor_ref 0.2249
_reflns_number_gt 4522
_reflns_number_total 8332
_reflns_threshold_expression I>2\s(I)
_cod_data_source_file lh2522.cif
_cod_data_source_block I
_cod_depositor_comments
;
The following automatic conversions were performed:
'_symmetry_cell_setting' value 'Monoclinic' changed to 'monoclinic'
according to '/home/saulius/struct/CIF-dictionaries/cif_core.dic'
dictionary named 'cif_core.dic' version 2.4.1 from 2010-06-29.

Automatic conversion script
Id: cif_fix_enum 1527 2010-12-29 10:47:43Z saulius 

The following automatic conversions were performed:

'_symmetry_cell_setting' value 'Monoclinic' changed to 'monoclinic'
according to /home/saulius/struct/CIF-dictionaries/cif_core.dic
dictionary named 'cif_core.dic' version 2.4.1 from 2010-06-29.

Automatic conversion script
Id: cif_fix_values 1715 2011-07-08 13:25:40Z adriana 
;
_cod_original_sg_symbol_H-M 'P 21'
_cod_database_code 2216046
_cod_database_fobs_code 2216046

loop_
_symmetry_equiv_pos_as_xyz
'x, y, z'
'-x, y+1/2, -z'

loop_
_atom_site_type_symbol
_atom_site_label
_atom_site_fract_x
_atom_site_fract_y
_atom_site_fract_z
_atom_site_U_iso_or_equiv
_atom_site_adp_type
_atom_site_calc_flag
_atom_site_refinement_flags
_atom_site_occupancy
C C1 0.8375(10) 0.5386(5) 0.2636(8) 0.068(3) Uani d . 1
H H1A 0.8500 0.5827 0.2270 0.081 Uiso calc R 1
H H1B 0.9153 0.5344 0.3282 0.081 Uiso calc R 1
C C2 0.7120(11) 0.5461(5) 0.2834(9) 0.084(4) Uani d . 1
H H2A 0.6336 0.5460 0.2189 0.101 Uiso calc R 1
H H2B 0.7033 0.5040 0.3249 0.101 Uiso calc R 1
C C3 0.9468(9) 0.4579(6) 0.1822(7) 0.074(3) Uani d . 1
H H3A 1.0238 0.4482 0.2459 0.089 Uiso calc R 1
H H3B 0.9680 0.5012 0.1484 0.089 Uiso calc R 1
C C4 0.9174(8) 0.3879(5) 0.1115(6) 0.049(2) Uani d . 1
H H4A 1.0031 0.3696 0.1104 0.058 Uiso calc R 1
H H4B 0.8807 0.3484 0.1415 0.058 Uiso calc R 1
C C5 0.6814(8) 0.4116(5) -0.0072(6) 0.053(2) Uani d . 1
H H5A 0.6771 0.4497 0.0413 0.063 Uiso calc R 1
H H5B 0.6305 0.4302 -0.0762 0.063 Uiso calc R 1
C C6 0.6202(7) 0.3423(5) 0.0094(6) 0.0444(19) Uani d . 1
C C7 0.4869(8) 0.2607(5) 0.0463(6) 0.051(2) Uani d . 1
C C8 0.3923(9) 0.2222(7) 0.0761(7) 0.072(3) Uani d . 1
H H8 0.3365 0.2482 0.1025 0.087 Uiso calc R 1
C C9 0.3845(12) 0.1475(7) 0.0656(9) 0.088(3) Uani d . 1
H H9 0.3205 0.1218 0.0838 0.106 Uiso calc R 1
C C10 0.4687(13) 0.1054(7) 0.0282(10) 0.103(4) Uani d . 1
H H10 0.4630 0.0529 0.0258 0.124 Uiso calc R 1
C C11 0.5610(11) 0.1423(6) -0.0053(9) 0.087(3) Uani d . 1
H H11 0.6148 0.1165 -0.0336 0.104 Uiso calc R 1
C C12 0.5662(8) 0.2200(5) 0.0069(6) 0.051(2) Uani d . 1
C C13 0.8745(9) 0.4541(4) -0.0490(7) 0.054(2) Uani d . 1
H H13A 0.9179 0.4959 -0.0034 0.065 Uiso calc R 1
H H13B 0.7986 0.4743 -0.1070 0.065 Uiso calc R 1
C C14 0.9730(8) 0.4188(5) -0.0863(6) 0.052(2) Uani d . 1
C C15 1.0851(8) 0.3332(5) -0.1394(6) 0.052(2) Uani d . 1
C C16 1.1323(9) 0.2655(6) -0.1684(6) 0.063(2) Uani d . 1
H H16 1.0947 0.2186 -0.1647 0.076 Uiso calc R 1
C C17 1.2346(10) 0.2732(7) -0.2015(7) 0.075(3) Uani d . 1
H H17 1.2688 0.2302 -0.2217 0.090 Uiso calc R 1
C C18 1.2916(9) 0.3435(8) -0.2068(7) 0.076(3) Uani d . 1
H H18 1.3636 0.3462 -0.2292 0.091 Uiso calc R 1
C C19 1.2434(10) 0.4084(6) -0.1797(7) 0.072(3) Uani d . 1
H H19 1.2789 0.4556 -0.1855 0.086 Uiso calc R 1
C C20 1.1401(9) 0.4011(5) -0.1433(6) 0.054(2) Uani d . 1
C C21 0.5964(8) 0.6323(6) 0.3502(7) 0.067(3) Uani d . 1
H H21A 0.5743 0.5913 0.3872 0.080 Uiso calc R 1
H H21B 0.5226 0.6376 0.2835 0.080 Uiso calc R 1
C C22 0.6151(8) 0.7050(5) 0.4104(6) 0.049(2) Uani d . 1
H H22A 0.6441 0.7427 0.3749 0.059 Uiso calc R 1
H H22B 0.5275 0.7185 0.4105 0.059 Uiso calc R 1
C C23 0.6805(9) 0.6522(6) 0.5864(7) 0.065(3) Uani d . 1
H H23A 0.7610 0.6439 0.6482 0.078 Uiso calc R 1
H H23B 0.6528 0.6040 0.5514 0.078 Uiso calc R 1
C C24 0.5673(8) 0.6842(6) 0.6146(6) 0.060(3) Uani d . 1
C C25 0.3984(9) 0.6921(5) 0.6691(7) 0.057(2) Uani d . 1
C C26 0.2955(11) 0.6777(8) 0.7078(8) 0.084(3) Uani d . 1
H H26 0.2759 0.6292 0.7240 0.101 Uiso calc R 1
C C27 0.2268(10) 0.7403(10) 0.7196(7) 0.087(4) Uani d . 1
H H27 0.1564 0.7335 0.7430 0.104 Uiso calc R 1
C C28 0.2569(10) 0.8130(7) 0.6985(7) 0.073(3) Uani d . 1
H H28 0.2085 0.8540 0.7089 0.087 Uiso calc R 1
C C29 0.3612(10) 0.8249(6) 0.6611(7) 0.068(3) Uani d . 1
H H29 0.3808 0.8734 0.6446 0.082 Uiso calc R 1
C C30 0.4348(8) 0.7624(5) 0.6492(6) 0.049(2) Uani d . 1
C C31 0.8552(8) 0.7013(5) 0.5346(6) 0.053(2) Uani d . 1
H H31A 0.8696 0.6588 0.4960 0.064 Uiso calc R 1
H H31B 0.9093 0.6930 0.6070 0.064 Uiso calc R 1
C C32 0.9000(8) 0.7742(5) 0.4989(6) 0.0464(19) Uani d . 1
C C33 0.9223(8) 0.8947(5) 0.4705(6) 0.054(2) Uani d . 1
C C34 0.9053(10) 0.9726(6) 0.4576(8) 0.082(3) Uani d . 1
H H34 0.8423 0.9994 0.4757 0.098 Uiso calc R 1
C C35 0.9884(15) 1.0067(7) 0.4162(10) 0.105(4) Uani d . 1
H H35 0.9798 1.0587 0.4053 0.126 Uiso calc R 1
C C36 1.0852(12) 0.9688(8) 0.3891(9) 0.091(3) Uani d . 1
H H36 1.1408 0.9957 0.3634 0.109 Uiso calc R 1
C C37 1.0986(9) 0.8904(7) 0.4008(7) 0.077(3) Uani d . 1
H H37 1.1620 0.8634 0.3833 0.092 Uiso calc R 1
C C38 1.0100(8) 0.8547(5) 0.4406(6) 0.052(2) Uani d . 1
N N1 0.8241(6) 0.3996(4) 0.0059(5) 0.0447(16) Uani d . 1
N N2 0.5245(6) 0.3361(4) 0.0467(5) 0.0481(16) Uani d . 1
H H2C 0.4900 0.3733 0.0682 0.058 Uiso calc R 1
N N3 0.6475(6) 0.2724(4) -0.0183(5) 0.0490(17) Uani d . 1
H H3C 0.7048 0.2621 -0.0465 0.059 Uiso calc RD 1
N N4 0.9816(7) 0.3442(4) -0.1022(5) 0.0531(18) Uani d . 1
H H4C 0.9321 0.3093 -0.0914 0.064 Uiso calc RD 1
N N5 1.0680(7) 0.4538(4) -0.1112(5) 0.064(2) Uani d . 1
H H5C 1.0822 0.5019 -0.1077 0.077 Uiso calc R 1
N N6 0.7107(6) 0.7059(3) 0.5189(5) 0.0434(16) Uani d . 1
N N7 0.5389(7) 0.7554(4) 0.6168(5) 0.0516(17) Uani d . 1
H H7A 0.5797 0.7922 0.6003 0.062 Uiso calc R 1
N N8 0.4872(7) 0.6437(4) 0.6483(5) 0.066(2) Uani d . 1
H H8A 0.4901 0.5953 0.6559 0.079 Uiso calc R 1
N N9 0.8522(7) 0.8416(5) 0.5056(6) 0.063(2) Uani d . 1
H H9A 0.7887 0.8515 0.5278 0.075 Uiso calc R 1
N N10 0.9971(6) 0.7786(4) 0.4604(5) 0.0474(16) Uani d . 1
H H10A 1.0429 0.7416 0.4499 0.057 Uiso calc R 1
O O1 0.8256(5) 0.4728(3) 0.2036(4) 0.0609(16) Uani d . 1
O O2 0.7188(6) 0.6166(3) 0.3374(5) 0.0661(18) Uani d . 1
O O19 0.7934(8) 0.2223(4) -0.1313(6) 0.100(3) Uani d D 1
H H19A 0.768(6) 0.238(5) -0.2037(9) 0.150 Uiso d R 1
H H19B 0.830(2) 0.1797(8) -0.125(3) 0.150 Uiso d R 1
O O20 0.6623(8) 0.8939(4) 0.5927(6) 0.088(2) Uani d . 1
H H20A 0.6179 0.9113 0.5288 0.132 Uiso d R 1
H H20B 0.6727 0.9261 0.6413 0.132 Uiso d R 1
Cl Cl1 0.3179(2) 0.46640(13) 0.14581(17) 0.0578(6) Uani d . 1
O O3 0.2512(8) 0.3941(5) 0.1316(7) 0.114(3) Uani d . 1
O O4 0.4116(7) 0.4666(4) 0.0956(5) 0.081(2) Uani d . 1
O O5 0.2205(8) 0.5251(5) 0.1046(6) 0.105(3) Uani d . 1
O O6 0.3892(7) 0.4803(5) 0.2531(5) 0.097(2) Uani d . 1
Cl Cl3 0.5559(3) 0.43523(16) 0.6731(2) 0.0792(8) Uani d . 1
O O11 0.6518(17) 0.3873(9) 0.7353(9) 0.259(9) Uani d . 1
O O12 0.4397(12) 0.3910(8) 0.6297(9) 0.195(6) Uani d . 1
O O13 0.5693(12) 0.4723(7) 0.5901(9) 0.180(5) Uani d . 1
O O14 0.5236(12) 0.4885(6) 0.7338(9) 0.175(5) Uani d . 1
Cl Cl4 0.9707(3) 0.65978(16) -0.1340(2) 0.0781(8) Uani d . 1
O O15 0.9452(13) 0.7175(5) -0.2014(9) 0.161(4) Uani d . 1
O O16 0.9602(15) 0.6803(14) -0.0491(10) 0.294(12) Uani d . 1
O O17 1.0903(10) 0.6235(8) -0.1090(14) 0.214(7) Uani d . 1
O O18 0.8586(9) 0.6074(5) -0.1794(8) 0.135(3) Uani d . 1
Cl Cl2 1.2108(2) 0.64119(14) 0.38154(17) 0.0629(6) Uani d . 1
O O7 1.1187(8) 0.6449(4) 0.4331(5) 0.090(2) Uani d . 1
O O8 1.3126(9) 0.5877(6) 0.4296(7) 0.132(4) Uani d . 1
O O9 1.1380(8) 0.6221(6) 0.2768(5) 0.112(3) Uani d . 1
O O10 1.2701(9) 0.7118(6) 0.3893(8) 0.134(3) Uani d . 1

loop_
_atom_site_aniso_label
_atom_site_aniso_U_11
_atom_site_aniso_U_22
_atom_site_aniso_U_33
_atom_site_aniso_U_12
_atom_site_aniso_U_13
_atom_site_aniso_U_23
C1 0.074(6) 0.057(6) 0.084(7) -0.009(5) 0.045(6) -0.033(5)
C2 0.108(8) 0.057(6) 0.125(9) -0.049(6) 0.086(8) -0.055(6)
C3 0.059(5) 0.089(8) 0.070(6) 0.012(5) 0.019(5) -0.036(6)
C4 0.049(5) 0.037(4) 0.063(5) 0.005(4) 0.025(4) -0.003(4)
C5 0.055(5) 0.058(6) 0.049(5) 0.016(4) 0.024(4) 0.007(4)
C6 0.032(4) 0.061(5) 0.046(4) 0.005(4) 0.022(4) -0.004(4)
C7 0.060(5) 0.044(5) 0.050(5) -0.008(4) 0.022(4) -0.002(4)
C8 0.056(5) 0.108(9) 0.063(6) -0.004(6) 0.033(5) -0.012(6)
C9 0.102(8) 0.062(7) 0.112(8) -0.027(7) 0.054(7) 0.006(7)
C10 0.119(10) 0.077(8) 0.147(12) -0.038(7) 0.089(10) -0.041(8)
C11 0.100(8) 0.054(6) 0.137(9) -0.019(6) 0.079(7) -0.025(6)
C12 0.045(5) 0.047(5) 0.070(5) -0.006(4) 0.031(4) 0.000(4)
C13 0.078(6) 0.029(4) 0.069(5) 0.000(4) 0.042(5) 0.000(4)
C14 0.060(5) 0.056(6) 0.049(5) -0.004(4) 0.030(4) -0.001(4)
C15 0.044(5) 0.063(6) 0.056(5) -0.005(4) 0.028(4) -0.008(4)
C16 0.061(6) 0.076(7) 0.061(5) 0.011(5) 0.033(5) 0.002(5)
C17 0.067(6) 0.099(9) 0.062(6) 0.016(6) 0.028(5) -0.007(6)
C18 0.048(5) 0.119(10) 0.065(6) 0.006(6) 0.029(5) -0.007(6)
C19 0.069(6) 0.085(8) 0.070(6) -0.028(6) 0.036(5) -0.002(5)
C20 0.060(5) 0.063(6) 0.046(5) 0.012(5) 0.029(4) 0.008(4)
C21 0.037(4) 0.096(8) 0.079(6) -0.012(5) 0.036(4) -0.016(6)
C22 0.048(5) 0.048(5) 0.051(5) 0.009(4) 0.020(4) -0.009(4)
C23 0.055(5) 0.080(7) 0.066(6) 0.016(5) 0.030(5) 0.017(5)
C24 0.052(5) 0.088(8) 0.048(5) 0.003(5) 0.028(4) 0.009(5)
C25 0.062(6) 0.060(6) 0.061(5) -0.008(5) 0.035(5) -0.013(4)
C26 0.078(7) 0.117(10) 0.070(7) -0.024(7) 0.042(6) -0.005(6)
C27 0.053(6) 0.161(13) 0.057(6) -0.022(7) 0.033(5) -0.019(7)
C28 0.061(6) 0.108(9) 0.056(6) -0.002(6) 0.029(5) -0.016(6)
C29 0.072(6) 0.065(7) 0.074(6) -0.003(5) 0.034(5) -0.009(5)
C30 0.052(5) 0.054(6) 0.043(4) -0.007(4) 0.021(4) -0.009(4)
C31 0.043(5) 0.053(6) 0.053(5) 0.017(4) 0.007(4) -0.004(4)
C32 0.044(5) 0.048(5) 0.037(4) 0.006(4) 0.004(4) 0.003(4)
C33 0.046(5) 0.046(6) 0.061(5) -0.009(4) 0.011(4) -0.019(4)
C34 0.069(6) 0.071(8) 0.105(8) -0.038(6) 0.032(6) -0.040(6)
C35 0.117(10) 0.064(8) 0.124(10) -0.034(8) 0.033(9) -0.016(7)
C36 0.081(8) 0.079(9) 0.116(9) -0.046(7) 0.040(7) -0.029(7)
C37 0.045(5) 0.113(10) 0.071(6) -0.027(6) 0.020(5) -0.027(6)
C38 0.038(4) 0.065(6) 0.053(5) -0.014(4) 0.019(4) -0.015(4)
N1 0.045(4) 0.048(4) 0.046(4) -0.004(3) 0.022(3) -0.009(3)
N2 0.042(4) 0.052(4) 0.049(4) 0.011(3) 0.016(3) 0.001(3)
N3 0.052(4) 0.040(4) 0.070(4) 0.001(3) 0.039(4) -0.002(3)
N4 0.059(4) 0.049(5) 0.060(4) -0.005(4) 0.032(4) 0.010(3)
N5 0.079(5) 0.058(5) 0.069(5) -0.019(4) 0.043(4) 0.001(4)
N6 0.044(4) 0.040(4) 0.054(4) 0.007(3) 0.029(3) 0.005(3)
N7 0.063(4) 0.042(4) 0.066(4) 0.003(4) 0.043(4) -0.007(3)
N8 0.081(5) 0.047(4) 0.075(5) -0.006(4) 0.035(4) 0.009(4)
N9 0.061(4) 0.062(5) 0.071(5) -0.009(4) 0.032(4) -0.034(4)
N10 0.041(4) 0.047(4) 0.057(4) 0.003(3) 0.021(3) -0.012(3)
O1 0.062(3) 0.057(4) 0.081(4) -0.018(3) 0.048(3) -0.032(3)
O2 0.071(4) 0.062(4) 0.079(4) -0.018(3) 0.044(3) -0.036(3)
O19 0.125(6) 0.077(5) 0.146(7) -0.017(4) 0.103(6) -0.019(5)
O20 0.128(6) 0.059(4) 0.101(5) 0.014(4) 0.070(5) -0.010(4)
Cl1 0.0509(11) 0.0680(15) 0.0636(14) -0.0052(12) 0.0321(11) -0.0039(12)
O3 0.098(6) 0.095(6) 0.149(8) -0.040(5) 0.049(5) -0.005(5)
O4 0.100(5) 0.063(4) 0.111(5) -0.011(4) 0.077(4) -0.014(4)
O5 0.102(6) 0.096(6) 0.113(6) 0.029(5) 0.037(5) -0.013(5)
O6 0.100(5) 0.123(6) 0.066(4) -0.018(5) 0.029(4) -0.016(4)
Cl3 0.0831(18) 0.0698(17) 0.0872(18) -0.0061(15) 0.0349(15) 0.0067(15)
O11 0.304(17) 0.240(15) 0.138(10) 0.206(14) -0.023(10) -0.004(10)
O12 0.175(10) 0.255(14) 0.174(10) -0.145(10) 0.087(8) -0.010(10)
O13 0.172(10) 0.213(12) 0.169(10) -0.068(9) 0.081(8) 0.066(9)
O14 0.219(12) 0.120(8) 0.164(9) 0.052(8) 0.047(9) -0.060(7)
Cl4 0.0834(18) 0.0796(19) 0.0801(17) -0.0092(15) 0.0411(15) 0.0030(15)
O15 0.239(13) 0.061(6) 0.171(10) -0.026(7) 0.065(9) 0.006(6)
O16 0.221(14) 0.54(4) 0.143(11) -0.006(19) 0.093(11) -0.115(16)
O17 0.085(7) 0.169(11) 0.37(2) 0.028(7) 0.071(9) 0.010(12)
O18 0.125(7) 0.129(7) 0.143(8) -0.052(6) 0.041(6) 0.018(6)
Cl2 0.0575(13) 0.0731(17) 0.0657(14) -0.0020(13) 0.0317(12) -0.0057(12)
O7 0.106(5) 0.086(5) 0.110(5) 0.018(5) 0.078(5) -0.003(5)
O8 0.099(6) 0.189(10) 0.112(6) 0.085(7) 0.045(5) 0.025(6)
O9 0.100(5) 0.172(9) 0.056(4) -0.001(6) 0.021(4) -0.019(5)
O10 0.114(7) 0.125(8) 0.163(9) -0.060(6) 0.052(6) -0.019(7)

loop_
_atom_type_symbol
_atom_type_description
_atom_type_scat_dispersion_real
_atom_type_scat_dispersion_imag
_atom_type_scat_source
C C 0.0033 0.0016 'International Tables Vol C Tables 4.2.6.8 and 6.1.1.4'
H H 0.0000 0.0000 'International Tables Vol C Tables 4.2.6.8 and 6.1.1.4'
N N 0.0061 0.0033 'International Tables Vol C Tables 4.2.6.8 and 6.1.1.4'
O O 0.0106 0.0060 'InternatAx ional Tables Vol C Tables 4.2.6.8 and 6.1.1.4'
Cl Cl 0.1484 0.1585 'International Tables Vol C Tables 4.2.6.8 and 6.1.1.4'

loop_
_geom_angle_atom_site_label_1
_geom_angle_atom_site_label_2
_geom_angle_atom_site_label_3
_geom_angle
_geom_angle_publ_flag
O1 C1 C2 107.7(7) no
O1 C1 H1A 110.3 no
C2 C1 H1A 110.2 no
O1 C1 H1B 110.1 no
C2 C1 H1B 110.1 no
H1A C1 H1B 108.5 no
O2 C2 C1 108.0(7) no
O2 C2 H2A 110.1 no
C1 C2 H2A 110.0 no
O2 C2 H2B 110.1 no
C1 C2 H2B 110.2 no
H2A C2 H2B 108.4 no
O1 C3 C4 107.4(7) no
O1 C3 H3A 110.2 no
C4 C3 H3A 110.2 no
O1 C3 H3B 110.3 no
C4 C3 H3B 110.2 no
H3A C3 H3B 108.5 no
N1 C4 C3 115.8(7) no
N1 C4 H4A 108.3 no
C3 C4 H4A 108.4 no
N1 C4 H4B 108.3 no
C3 C4 H4B 108.3 no
H4A C4 H4B 107.4 no
C6 C5 N1 111.3(6) no
C6 C5 H5A 109.4 no
N1 C5 H5A 109.3 no
C6 C5 H5B 109.4 no
N1 C5 H5B 109.4 no
H5A C5 H5B 108.0 no
N2 C6 N3 108.6(7) no
N2 C6 C5 126.7(7) no
N3 C6 C5 124.5(6) no
C12 C7 C8 118.9(8) no
C12 C7 N2 106.5(7) no
C8 C7 N2 134.6(9) no
C9 C8 C7 118.1(10) no
C9 C8 H8 120.9 no
C7 C8 H8 121.0 no
C8 C9 C10 123.0(10) no
C8 C9 H9 118.5 no
C10 C9 H9 118.5 no
C11 C10 C9 120.2(11) no
C11 C10 H10 119.9 no
C9 C10 H10 119.9 no
C12 C11 C10 115.0(9) no
C12 C11 H11 122.5 no
C10 C11 H11 122.5 no
C7 C12 C11 124.6(8) no
C7 C12 N3 106.7(7) no
C11 C12 N3 128.8(8) no
N1 C13 C14 111.1(6) no
N1 C13 H13A 109.4 no
C14 C13 H13A 109.4 no
N1 C13 H13B 109.4 no
C14 C13 H13B 109.5 no
H13A C13 H13B 108.0 no
N5 C14 N4 107.8(7) no
N5 C14 C13 127.1(8) no
N4 C14 C13 125.2(7) no
C20 C15 N4 107.9(8) no
C20 C15 C16 122.4(8) no
N4 C15 C16 129.7(9) no
C17 C16 C15 115.8(10) no
C17 C16 H16 122.1 no
C15 C16 H16 122.1 no
C16 C17 C18 122.2(10) no
C16 C17 H17 119.0 no
C18 C17 H17 118.8 no
C19 C18 C17 121.1(9) no
C19 C18 H18 119.4 no
C17 C18 H18 119.5 no
C18 C19 C20 117.2(9) no
C18 C19 H19 121.4 no
C20 C19 H19 121.4 no
C15 C20 N5 106.6(7) no
C15 C20 C19 121.2(9) no
N5 C20 C19 132.1(9) no
O2 C21 C22 107.9(7) no
O2 C21 H21A 110.2 no
C22 C21 H21A 110.1 no
O2 C21 H21B 110.1 no
C22 C21 H21B 110.1 no
H21A C21 H21B 108.4 no
N6 C22 C21 118.7(7) no
N6 C23 C24 108.5(8) no
N6 C23 H23A 109.9 no
C24 C23 H23A 110.0 no
N6 C23 H23B 110.0 no
C24 C23 H23B 110.0 no
H23A C23 H23B 108.4 no
N7 C24 N8 109.2(8) no
N7 C24 C23 125.8(9) no
N8 C24 C23 124.8(10) no
C30 C25 N8 104.5(7) no
C30 C25 C26 124.4(9) no
N8 C25 C26 131.0(10) no
C27 C26 C25 115.1(11) no
C27 C26 H26 122.5 no
C25 C26 H26 122.4 no
C26 C27 C28 123.2(9) no
C26 C27 H27 118.4 no
C28 C27 H27 118.4 no
C27 C28 C29 119.8(10) no
C27 C28 H28 120.1 no
C29 C28 H28 120.1 no
C30 C29 C28 118.6(10) no
C30 C29 H29 120.7 no
C28 C29 H29 120.7 no
N7 C30 C25 108.6(8) no
N7 C30 C29 132.6(9) no
C25 C30 C29 118.8(8) no
N6 C31 C32 110.1(6) no
N6 C31 H31A 109.6 no
C32 C31 H31A 109.6 no
N6 C31 H31B 109.7 no
C32 C31 H31B 109.7 no
H31A C31 H31B 108.1 no
N9 C32 N10 110.7(8) no
N9 C32 C31 124.6(8) no
N10 C32 C31 124.6(7) no
C38 C33 C34 123.1(10) no
C38 C33 N9 106.2(8) no
C34 C33 N9 130.5(9) no
C35 C34 C33 114.8(11) no
C35 C34 H34 122.5 no
C33 C34 H34 122.7 no
C34 C35 C36 124.4(12) no
C34 C35 H35 117.9 no
C36 C35 H35 117.7 no
C37 C36 C35 119.9(11) no
C37 C36 H36 120.0 no
C35 C36 H36 120.1 no
C36 C37 C38 115.9(10) no
C36 C37 H37 122.1 no
C38 C37 H37 122.0 no
C33 C38 N10 108.2(8) no
C33 C38 C37 121.8(10) no
N10 C38 C37 129.9(9) no
C13 N1 C4 112.8(6) no
C13 N1 C5 114.0(6) no
C4 N1 C5 114.9(6) no
C6 N2 C7 110.1(7) no
C6 N2 H2C 124.9 no
C7 N2 H2C 125.0 no
C6 N3 C12 108.1(6) no
C6 N3 H3C 125.9 no
C12 N3 H3C 126.0 no
C14 N4 C15 108.1(7) no
C14 N4 H4C 125.9 no
C15 N4 H4C 126.0 no
C14 N5 C20 109.7(7) no
C14 N5 H5C 125.2 no
C20 N5 H5C 125.1 no
C31 N6 C23 109.9(6) no
C31 N6 C22 115.2(6) no
C23 N6 C22 115.3(6) no
C24 N7 C30 108.9(7) no
C24 N7 H7A 125.6 no
C30 N7 H7A 125.5 no
C24 N8 C25 108.7(8) no
C24 N8 H8A 125.6 no
C25 N8 H8A 125.7 no
C32 N9 C33 108.2(7) no
C32 N9 H9A 126.0 no
C33 N9 H9A 125.8 no
C32 N10 C38 106.7(7) no
C32 N10 H10A 126.7 no
C38 N10 H10A 126.6 no
C1 O1 C3 112.7(6) no
C21 O2 C2 111.8(7) no
H19A O19 H19B 107.0 no
H20A O20 H20B 115.2 no
O4 Cl1 O5 109.5(5) no
O4 Cl1 O6 109.4(4) no
O5 Cl1 O6 108.5(5) no
O4 Cl1 O3 109.5(5) no
O5 Cl1 O3 110.3(5) no
O6 Cl1 O3 109.6(5) no
O11 Cl3 O13 122.8(10) no
O11 Cl3 O12 104.8(11) no
O13 Cl3 O12 104.6(7) no
O11 Cl3 O14 109.1(7) no
O13 Cl3 O14 108.7(9) no
O12 Cl3 O14 105.3(8) no
O16 Cl4 O17 107.2(11) no
O16 Cl4 O15 111.8(13) no
O17 Cl4 O15 117.6(9) no
O16 Cl4 O18 104.0(10) no
O17 Cl4 O18 110.3(8) no
O15 Cl4 O18 105.2(6) no
O10 Cl2 O8 109.0(6) no
O10 Cl2 O9 110.5(6) no
O8 Cl2 O9 110.9(6) no
O10 Cl2 O7 107.4(6) no
O8 Cl2 O7 109.9(5) no
O9 Cl2 O7 109.2(5) no

loop_
_geom_bond_atom_site_label_1
_geom_bond_atom_site_label_2
_geom_bond_distance
_geom_bond_publ_flag
C1 O1 1.413(10) no
C1 C2 1.464(11) no
C1 H1A 0.9700 no
C1 H1B 0.9700 no
C2 O2 1.445(10) no
C2 H2A 0.9700 no
C2 H2B 0.9700 no
C3 O1 1.450(10) no
C3 C4 1.541(11) no
C3 H3A 0.9700 no
C3 H3B 0.9700 no
C4 N1 1.450(10) no
C4 H4A 0.9700 no
C4 H4B 0.9700 no
C5 C6 1.445(11) no
C5 N1 1.469(10) no
C5 H5A 0.9700 no
C5 H5B 0.9700 no
C6 N2 1.310(9) no
C6 N3 1.358(10) no
C7 C12 1.372(11) no
C7 C8 1.400(12) no
C7 N2 1.389(10) no
C8 C9 1.326(15) no
C8 H8 0.9300 no
C9 C10 1.407(15) no
C9 H9 0.9300 no
C10 C11 1.396(14) no
C10 H10 0.9300 no
C11 C12 1.381(13) no
C11 H11 0.9300 no
C12 N3 1.398(10) no
C13 N1 1.454(9) no
C13 C14 1.473(11) no
C13 H13A 0.9700 no
C13 H13B 0.9700 no
C14 N5 1.337(10) no
C14 N4 1.344(11) no
C15 C20 1.342(12) no
C15 N4 1.395(10) no
C15 C16 1.415(12) no
C16 C17 1.339(13) no
C16 H16 0.9300 no
C17 C18 1.395(16) no
C17 H17 0.9300 no
C18 C19 1.367(14) no
C18 H18 0.9300 no
C19 C20 1.380(12) no
C19 H19 0.9300 no
C20 N5 1.384(10) no
C21 O2 1.404(9) no
C21 C22 1.508(12) no
C21 H21A 0.9700 no
C21 H21B 0.9700 no
C22 H22A 0.9700 no
C22 H22B 0.9700 no
C22 N6 1.475(10) no
C23 N6 1.458(10) no
C23 C24 1.509(12) no
C23 H23A 0.9700 no
C23 H23B 0.9700 no
C24 N7 1.295(11) no
C24 N8 1.327(11) no
C25 C30 1.359(12) no
C25 N8 1.383(11) no
C25 C26 1.413(13) no
C26 C27 1.368(16) no
C26 H26 0.9300 no
C27 C28 1.383(16) no
C27 H27 0.9300 no
C28 C29 1.408(13) no
C28 H28 0.9300 no
C29 C30 1.399(13) no
C29 H29 0.9300 no
C30 N7 1.349(10) no
C31 N6 1.466(9) no
C31 C32 1.520(12) no
C31 H31A 0.9700 no
C31 H31B 0.9700 no
C32 N9 1.312(11) no
C32 N10 1.335(10) no
C33 C38 1.354(11) no
C33 C34 1.390(14) no
C33 N9 1.397(11) no
C34 C35 1.365(15) no
C34 H34 0.9300 no
C35 C36 1.393(16) no
C35 H35 0.9300 no
C36 C37 1.394(16) no
C36 H36 0.9300 no
C37 C38 1.411(12) no
C37 H37 0.9300 no
C38 N10 1.389(11) no
N2 H2C 0.8600 no
N3 H3C 0.8600 no
N4 H4C 0.8600 no
N5 H5C 0.8600 no
N7 H7A 0.8600 no
N8 H8A 0.8600 no
N9 H9A 0.8600 no
N10 H10A 0.8600 no
O19 H19A 0.9900 no
O19 H19B 0.837 no
O20 H20A 0.8943 no
O20 H20B 0.8618 no
Cl1 O4 1.420(6) no
Cl1 O5 1.423(8) no
Cl1 O6 1.426(7) no
Cl1 O3 1.437(8) no
Cl3 O11 1.357(10) no
Cl3 O13 1.389(9) no
Cl3 O12 1.390(10) no
Cl3 O14 1.396(9) no
Cl4 O16 1.288(12) no
Cl4 O17 1.344(10) no
Cl4 O15 1.346(10) no
Cl4 O18 1.449(8) no
Cl2 O10 1.382(10) no
Cl2 O8 1.400(8) no
Cl2 O9 1.416(7) no
Cl2 O7 1.420(7) no

loop_
_geom_hbond_atom_site_label_D
_geom_hbond_atom_site_label_H
_geom_hbond_atom_site_label_A
_geom_hbond_site_symmetry_A
_geom_hbond_distance_DH
_geom_hbond_distance_HA
_geom_hbond_distance_DA
_geom_hbond_angle_DHA
_geom_hbond_publ_flag
O19 H19B O16 2_745 0.84 2.61 2.962(16) 107(3) yes
C4 H4A O3 1_655 0.97 2.57 3.446(11) 150 yes
C18 H18 O12 1_654 0.93 2.53 3.339(14) 146 yes
C28 H28 O1 2_656 0.93 2.52 3.394(12) 156 yes
O20 H20B O6 2_656 0.86 2.07 2.861(9) 153 yes
O20 H20A O12 2_656 0.89 2.10 2.887(14) 146 yes
O20 H20A O13 2_656 0.89 2.32 3.123(14) 150 yes
O19 H19B O9 2_745 0.84 2.49 2.991(11) 119(3) yes
C23 H23A O18 1_556 0.97 2.33 3.206(13) 150 yes
N2 H2C O4 . 0.86 1.95 2.799(9) 170 yes
N8 H8A O14 . 0.86 2.14 2.958(14) 158 yes
N3 H3C O19 . 0.86 1.91 2.746(9) 165 yes
N4 H4C O19 . 0.86 2.05 2.859(10) 156 yes
N5 H5C O17 . 0.86 2.15 3.006(15) 173 yes
N10 H10A O7 . 0.86 1.94 2.786(9) 168 yes
C5 H5A O1 . 0.97 2.26 2.969(10) 129 yes
N7 H7A O20 . 0.86 2.02 2.855(10) 164 yes
N9 H9A O20 . 0.86 2.03 2.875(10) 168 yes
C31 H31A O2 . 0.97 2.32 2.990(10) 126 yes

loop_
_geom_torsion_atom_site_label_1
_geom_torsion_atom_site_label_2
_geom_torsion_atom_site_label_3
_geom_torsion_atom_site_label_4
_geom_torsion
_geom_torsion_publ_flag
O1 C1 C2 O2 -175.3(8) no
O1 C3 C4 N1 72.2(10) no
N1 C5 C6 N2 148.7(7) no
N1 C5 C6 N3 -35.9(10) no
C12 C7 C8 C9 0.6(13) no
N2 C7 C8 C9 -179.2(10) no
C7 C8 C9 C10 1.4(17) no
C8 C9 C10 C11 -3.5(19) no
C9 C10 C11 C12 3.3(17) no
C8 C7 C12 C11 -0.6(14) no
N2 C7 C12 C11 179.3(9) no
C8 C7 C12 N3 178.5(7) no
N2 C7 C12 N3 -1.6(9) no
C10 C11 C12 C7 -1.4(16) no
C10 C11 C12 N3 179.7(10) no
N1 C13 C14 N5 -158.3(7) no
N1 C13 C14 N4 22.2(12) no
C20 C15 C16 C17 -0.9(13) no
N4 C15 C16 C17 -180.0(8) no
C15 C16 C17 C18 0.2(13) no
C16 C17 C18 C19 -1.1(15) no
C17 C18 C19 C20 2.4(14) no
N4 C15 C20 N5 -1.6(9) no
C16 C15 C20 N5 179.2(8) no
N4 C15 C20 C19 -178.4(8) no
C16 C15 C20 C19 2.4(13) no
C18 C19 C20 C15 -3.1(13) no
C18 C19 C20 N5 -178.9(9) no
O2 C21 C22 N6 -67.4(10) no
N6 C23 C24 N7 -25.9(12) no
N6 C23 C24 N8 159.2(8) no
C30 C25 C26 C27 3.4(14) no
N8 C25 C26 C27 179.6(9) no
C25 C26 C27 C28 -1.8(14) no
C26 C27 C28 C29 1.2(15) no
C27 C28 C29 C30 -1.9(13) no
N8 C25 C30 N7 0.8(9) no
C26 C25 C30 N7 177.9(8) no
N8 C25 C30 C29 178.7(7) no
C26 C25 C30 C29 -4.2(13) no
C28 C29 C30 N7 -179.4(8) no
C28 C29 C30 C25 3.3(12) no
N6 C31 C32 N9 33.5(10) no
N6 C31 C32 N10 -149.4(7) no
C38 C33 C34 C35 -2.7(14) no
N9 C33 C34 C35 -176.8(9) no
C33 C34 C35 C36 -0.8(16) no
C34 C35 C36 C37 2.2(18) no
C35 C36 C37 C38 -0.2(15) no
C34 C33 C38 N10 -177.4(8) no
N9 C33 C38 N10 -1.9(9) no
C34 C33 C38 C37 4.8(13) no
N9 C33 C38 C37 -179.8(7) no
C36 C37 C38 C33 -3.2(13) no
C36 C37 C38 N10 179.5(9) no
C14 C13 N1 C4 80.6(8) no
C14 C13 N1 C5 -145.9(7) no
C3 C4 N1 C13 62.4(9) no
C3 C4 N1 C5 -70.6(9) no
C6 C5 N1 C13 155.6(6) no
C6 C5 N1 C4 -71.9(8) no
N3 C6 N2 C7 1.0(8) no
C5 C6 N2 C7 177.0(7) no
C12 C7 N2 C6 0.4(9) no
C8 C7 N2 C6 -179.8(9) no
N2 C6 N3 C12 -2.0(8) no
C5 C6 N3 C12 -178.1(7) no
C7 C12 N3 C6 2.2(9) no
C11 C12 N3 C6 -178.7(10) no
N5 C14 N4 C15 -0.7(9) no
C13 C14 N4 C15 178.8(8) no
C20 C15 N4 C14 1.5(9) no
C16 C15 N4 C14 -179.4(9) no
N4 C14 N5 C20 -0.3(9) no
C13 C14 N5 C20 -179.8(8) no
C15 C20 N5 C14 1.2(9) no
C19 C20 N5 C14 177.5(9) no
C32 C31 N6 C23 -158.1(7) no
C32 C31 N6 C22 69.5(8) no
C24 C23 N6 C31 149.0(7) no
C24 C23 N6 C22 -78.8(9) no
C21 C22 N6 C31 71.0(9) no
C21 C22 N6 C23 -58.8(9) no
N8 C24 N7 C30 -2.1(10) no
C23 C24 N7 C30 -177.7(7) no
C25 C30 N7 C24 0.7(10) no
C29 C30 N7 C24 -176.8(9) no
N7 C24 N8 C25 2.6(10) no
C23 C24 N8 C25 178.3(8) no
C30 C25 N8 C24 -2.1(9) no
C26 C25 N8 C24 -178.8(9) no
N10 C32 N9 C33 -0.6(8) no
C31 C32 N9 C33 176.9(7) no
C38 C33 N9 C32 1.6(9) no
C34 C33 N9 C32 176.5(9) no
N9 C32 N10 C38 -0.6(8) no
C31 C32 N10 C38 -178.1(7) no
C33 C38 N10 C32 1.6(8) no
C37 C38 N10 C32 179.3(8) no
C2 C1 O1 C3 -177.9(8) no
C4 C3 O1 C1 -176.7(7) no
C22 C21 O2 C2 177.9(8) no
C1 C2 O2 C21 173.9(9) no

loop_
_cod_related_entry_id
_cod_related_entry_database
_cod_related_entry_code
1 ChemSpider 21121215
